data_4121925
loop_
_publ_author_name
'Thompson, Rick'
'Chen, Chun-Hsing'
'Pink, Maren'
'Wu, Gang'
'Mindiola, Daniel J.'

_publ_section_title
;
 A nitrido salt reagent of titanium.
;
_journal_issue 23
_journal_name_full 'Journal of the American Chemical Society'
_journal_page_first 8197
_journal_page_last 8200
_journal_paper_doi 10.1021/ja504020t
_journal_volume 136
_journal_year 2014
_chemical_formula_moiety '(C53 H77 B N4 Ti), 1.5 (C5 H12)'
_chemical_formula_sum 'C60.5 H95 B N4 Ti'
_chemical_formula_weight 937.12
_chemical_name_systematic
; 
 ? 
;
_space_group_IT_number 2
_symmetry_cell_setting triclinic
_symmetry_space_group_name_Hall '-P 1'
_symmetry_space_group_name_H-M 'P -1'
_atom_sites_solution_hydrogens geom
_atom_sites_solution_primary direct
_atom_sites_solution_secondary difmap
_audit_creation_method SHELXL-97
_cell_angle_alpha 111.117(2)
_cell_angle_beta 91.011(3)
_cell_angle_gamma 93.247(3)
_cell_formula_units_Z 2
_cell_length_a 12.5268(6)
_cell_length_b 13.5257(7)
_cell_length_c 18.2118(9)
_cell_measurement_reflns_used 9943
_cell_measurement_temperature 180(2)
_cell_measurement_theta_max 26.39
_cell_measurement_theta_min 2.22
_cell_volume 2871.5(3)
_computing_cell_refinement 'APEX II v2010.11.3 (Bruker, 2013)'
_computing_data_collection 'APEX II v2010.11.3 (Bruker, 2013)'
_computing_data_reduction 'APEX II v2010.11.3 (Bruker, 2013)'
_computing_molecular_graphics 'SHELXTL (Bruker, 2013)'
_computing_publication_material 'SHELXTL (Bruker, 2013)'
_computing_structure_refinement 'SHELXL-97 (Sheldrick, 2010)'
_computing_structure_solution 'SIR-2004 (Burla et al., 2005)'
_diffrn_ambient_temperature 180(2)
_diffrn_detector 'CCD area detector'
_diffrn_detector_area_resol_mean 83.33
_diffrn_detector_type 'Bruker APEXII'
_diffrn_measured_fraction_theta_full 0.993
_diffrn_measured_fraction_theta_max 0.993
_diffrn_measurement_details '0.50 degree frames measured for 30 seconds each'
_diffrn_measurement_device 'APEX Kappa Duo'
_diffrn_measurement_device_type Kappa
_diffrn_measurement_method 'omega and phi scans'
_diffrn_radiation_monochromator graphite
_diffrn_radiation_source 'fine-focus sealed tube'
_diffrn_radiation_type MoK\a
_diffrn_radiation_wavelength 0.71073
_diffrn_reflns_av_R_equivalents 0.0352
_diffrn_reflns_av_sigmaI/netI 0.0403
_diffrn_reflns_limit_h_max 15
_diffrn_reflns_limit_h_min -15
_diffrn_reflns_limit_k_max 16
_diffrn_reflns_limit_k_min -16
_diffrn_reflns_limit_l_max 18
_diffrn_reflns_limit_l_min -22
_diffrn_reflns_number 40765
_diffrn_reflns_theta_full 26.48
_diffrn_reflns_theta_max 26.48
_diffrn_reflns_theta_min 1.20
_exptl_absorpt_coefficient_mu 0.188
_exptl_absorpt_correction_T_max 0.9651
_exptl_absorpt_correction_T_min 0.9580
_exptl_absorpt_correction_type multi-scan
_exptl_absorpt_process_details 'SADABS, R. Blessing; 1995'
_exptl_crystal_colour black
_exptl_crystal_density_diffrn 1.084
_exptl_crystal_density_method 'not measured'
_exptl_crystal_description block
_exptl_crystal_F_000 1026
_exptl_crystal_size_max 0.23
_exptl_crystal_size_mid 0.21
_exptl_crystal_size_min 0.19
_refine_diff_density_max 0.886
_refine_diff_density_min -0.323
_refine_diff_density_rms 0.055
_refine_ls_extinction_method none
_refine_ls_goodness_of_fit_ref 1.023
_refine_ls_hydrogen_treatment constr
_refine_ls_matrix_type full
_refine_ls_number_parameters 617
_refine_ls_number_reflns 11781
_refine_ls_number_restraints 23
_refine_ls_restrained_S_all 1.039
_refine_ls_R_factor_all 0.0729
_refine_ls_R_factor_gt 0.0550
_refine_ls_shift/su_max 0.000
_refine_ls_shift/su_mean 0.000
_refine_ls_structure_factor_coef Fsqd
_refine_ls_weighting_details 'calc w=1/[\s^2^(Fo^2^)+(0.0709P)^2^+2.4092P] where P=(Fo^2^+2Fc^2^)/3'
_refine_ls_weighting_scheme calc
_refine_ls_wR_factor_gt 0.1433
_refine_ls_wR_factor_ref 0.1550
_reflns_number_gt 9338
_reflns_number_total 11781
_reflns_threshold_expression >2sigma(I)
_cod_data_source_file ja504020t_si_005.cif
_cod_data_source_block 13066
_cod_depositor_comments
;
The following automatic conversions were performed:

'_symmetry_cell_setting' value 'Triclinic' changed to 'triclinic'
according to
/usr/data/users/saulius/crontab/automatic-downloads/rss-feeds/ACS/lib/dictionaries/cif_core.dic
dictionary named 'cif_core.dic' version 2.4.2 from 2011-04-26.

Automatic conversion script
Id: cif_fix_values 2281 2013-09-26 08:29:07Z andrius 

 Adding full bibliography for 4121925--4121929.cif.
;
_cod_original_cell_volume 2871.5(2)
_cod_original_sg_symbol_H-M P-1
_cod_original_formula_sum 'C60.50 H95 B N4 Ti'
_cod_database_code 4121925

loop_
_symmetry_equiv_pos_as_xyz
'x, y, z'
'-x, -y, -z'

loop_
_atom_site_label
_atom_site_type_symbol
_atom_site_fract_x
_atom_site_fract_y
_atom_site_fract_z
_atom_site_U_iso_or_equiv
_atom_site_adp_type
_atom_site_occupancy
_atom_site_symmetry_multiplicity
_atom_site_calc_flag
_atom_site_refinement_flags
_atom_site_disorder_assembly
_atom_site_disorder_group
Ti1 Ti 0.25894(3) 0.10351(3) 0.25362(2) 0.01924(11) Uani 1 1 d . . .
N1 N 0.41327(13) 0.16983(13) 0.28323(10) 0.0207(4) Uani 1 1 d . . .
N2 N 0.18369(13) 0.23756(14) 0.31130(10) 0.0222(4) Uani 1 1 d . . .
N3 N 0.22270(14) 0.02513(14) 0.13903(10) 0.0225(4) Uani 1 1 d . . .
N4 N 0.23874(14) 0.02144(14) 0.30619(11) 0.0263(4) Uani 1 1 d . . .
B1 B 0.2214(2) -0.0259(2) 0.36394(17) 0.0375(6) Uani 1 1 d . . .
C1 C 0.53247(18) 0.32750(18) 0.27274(14) 0.0305(5) Uani 1 1 d . . .
C2 C 0.42500(16) 0.26458(17) 0.27648(12) 0.0232(4) Uani 1 1 d . . .
C3 C 0.33325(17) 0.31931(17) 0.26879(12) 0.0253(5) Uani 1 1 d . . .
H3 H 0.3483 0.3683 0.2432 0.030 Uiso 1 1 calc R . .
C4 C 0.22601(17) 0.31722(16) 0.29037(12) 0.0239(4) Uani 1 1 d . . .
C5 C 0.16298(19) 0.41047(19) 0.28264(15) 0.0336(5) Uani 1 1 d . . .
C6 C 0.63662(18) 0.2830(2) 0.28904(16) 0.0372(6) Uani 1 1 d . . .
H6A H 0.6368 0.2808 0.3422 0.056 Uiso 1 1 calc R . .
H6B H 0.6979 0.3288 0.2848 0.056 Uiso 1 1 calc R . .
H6C H 0.6417 0.2111 0.2505 0.056 Uiso 1 1 calc R . .
C7 C 0.5311(2) 0.4407(2) 0.33443(18) 0.0480(7) Uani 1 1 d . . .
H7A H 0.5189 0.4369 0.3864 0.072 Uiso 1 1 calc R . .
H7B H 0.4735 0.4774 0.3203 0.072 Uiso 1 1 calc R . .
H7C H 0.5999 0.4797 0.3359 0.072 Uiso 1 1 calc R . .
C8 C 0.5385(2) 0.3327(2) 0.18968(16) 0.0440(6) Uani 1 1 d . . .
H8A H 0.4774 0.3689 0.1797 0.066 Uiso 1 1 calc R . .
H8B H 0.5366 0.2605 0.1504 0.066 Uiso 1 1 calc R . .
H8C H 0.6052 0.3719 0.1862 0.066 Uiso 1 1 calc R . .
C9 C 0.2286(3) 0.5186(2) 0.3242(3) 0.0733(11) Uani 1 1 d . . .
H9A H 0.2909 0.5228 0.2933 0.110 Uiso 1 1 calc R . .
H9B H 0.2528 0.5239 0.3770 0.110 Uiso 1 1 calc R . .
H9C H 0.1834 0.5771 0.3283 0.110 Uiso 1 1 calc R . .
C10 C 0.1504(3) 0.3910(3) 0.19615(18) 0.0760(12) Uani 1 1 d . . .
H10A H 0.1074 0.3242 0.1697 0.114 Uiso 1 1 calc R . .
H10B H 0.2210 0.3866 0.1734 0.114 Uiso 1 1 calc R . .
H10C H 0.1144 0.4497 0.1891 0.114 Uiso 1 1 calc R . .
C11 C 0.0529(2) 0.4261(3) 0.31828(19) 0.0531(8) Uani 1 1 d . . .
H11A H 0.0073 0.3602 0.2952 0.080 Uiso 1 1 calc R . .
H11B H 0.0200 0.4835 0.3071 0.080 Uiso 1 1 calc R . .
H11C H 0.0606 0.4446 0.3754 0.080 Uiso 1 1 calc R . .
C12 C 0.49892(16) 0.11071(16) 0.29874(12) 0.0226(4) Uani 1 1 d . . .
C13 C 0.53092(17) 0.12683(18) 0.37676(13) 0.0277(5) Uani 1 1 d . . .
C14 C 0.61423(19) 0.0696(2) 0.38944(14) 0.0338(5) Uani 1 1 d . . .
H14 H 0.6383 0.0818 0.4419 0.041 Uiso 1 1 calc R . .
C15 C 0.66240(19) -0.0039(2) 0.32795(15) 0.0350(5) Uani 1 1 d . . .
H15 H 0.7200 -0.0408 0.3379 0.042 Uiso 1 1 calc R . .
C16 C 0.62600(18) -0.02338(19) 0.25165(14) 0.0318(5) Uani 1 1 d . . .
H16 H 0.6578 -0.0756 0.2093 0.038 Uiso 1 1 calc R . .
C17 C 0.54348(17) 0.03191(17) 0.23519(12) 0.0253(5) Uani 1 1 d . . .
C18 C 0.4794(2) 0.2019(2) 0.44859(13) 0.0368(6) Uani 1 1 d . . .
H18 H 0.4174 0.2321 0.4307 0.044 Uiso 1 1 calc R . .
C19 C 0.5588(3) 0.2941(3) 0.49903(18) 0.0655(9) Uani 1 1 d . . .
H19A H 0.5869 0.3330 0.4666 0.098 Uiso 1 1 calc R . .
H19B H 0.6179 0.2655 0.5192 0.098 Uiso 1 1 calc R . .
H19C H 0.5217 0.3424 0.5433 0.098 Uiso 1 1 calc R . .
C20 C 0.4388(2) 0.1410(2) 0.49986(16) 0.0478(7) Uani 1 1 d . . .
H20A H 0.3872 0.0830 0.4690 0.072 Uiso 1 1 calc R . .
H20B H 0.4039 0.1893 0.5454 0.072 Uiso 1 1 calc R . .
H20C H 0.4991 0.1116 0.5181 0.072 Uiso 1 1 calc R . .
C21 C 0.50871(18) 0.00332(19) 0.14929(13) 0.0315(5) Uani 1 1 d . . .
H21 H 0.4481 0.0475 0.1472 0.038 Uiso 1 1 calc R . .
C22 C 0.4684(2) -0.1132(2) 0.11217(15) 0.0428(6) Uani 1 1 d . . .
H22A H 0.4106 -0.1280 0.1430 0.064 Uiso 1 1 calc R . .
H22B H 0.5273 -0.1582 0.1115 0.064 Uiso 1 1 calc R . .
H22C H 0.4416 -0.1282 0.0581 0.064 Uiso 1 1 calc R . .
C23 C 0.5990(2) 0.0279(2) 0.10154(14) 0.0425(6) Uani 1 1 d . . .
H23A H 0.6219 0.1036 0.1243 0.064 Uiso 1 1 calc R . .
H23B H 0.5733 0.0100 0.0469 0.064 Uiso 1 1 calc R . .
H23C H 0.6596 -0.0143 0.1029 0.064 Uiso 1 1 calc R . .
C24 C 0.09118(16) 0.24569(17) 0.35925(12) 0.0246(5) Uani 1 1 d . . .
C25 C 0.10003(18) 0.30892(18) 0.43992(13) 0.0296(5) Uani 1 1 d . . .
C26 C 0.0110(2) 0.3130(2) 0.48547(15) 0.0376(6) Uani 1 1 d . . .
H26 H 0.0158 0.3561 0.5399 0.045 Uiso 1 1 calc R . .
C27 C -0.0836(2) 0.2560(2) 0.45348(16) 0.0427(6) Uani 1 1 d . . .
H27A H -0.1436 0.2604 0.4855 0.051 Uiso 1 1 calc R . .
C28 C -0.09123(19) 0.1925(2) 0.37496(16) 0.0385(6) Uani 1 1 d . . .
H28 H -0.1567 0.1529 0.3533 0.046 Uiso 1 1 calc R . .
C29 C -0.00437(17) 0.18511(18) 0.32632(13) 0.0296(5) Uani 1 1 d . . .
C30 C 0.2034(2) 0.3700(2) 0.48091(14) 0.0376(6) Uani 1 1 d . . .
H30 H 0.2580 0.3635 0.4403 0.045 Uiso 1 1 calc R . .
C31 C 0.2448(3) 0.3231(3) 0.5386(2) 0.0705(10) Uani 1 1 d . . .
H31A H 0.2518 0.2469 0.5114 0.106 Uiso 1 1 calc R . .
H31B H 0.1946 0.3339 0.5810 0.106 Uiso 1 1 calc R . .
H31C H 0.3148 0.3581 0.5609 0.106 Uiso 1 1 calc R . .
C32 C 0.1899(3) 0.4880(2) 0.5261(2) 0.0644(9) Uani 1 1 d . . .
H32A H 0.2601 0.5248 0.5456 0.097 Uiso 1 1 calc R . .
H32B H 0.1442 0.4958 0.5708 0.097 Uiso 1 1 calc R . .
H32C H 0.1567 0.5189 0.4910 0.097 Uiso 1 1 calc R . .
C33 C -0.01963(18) 0.1121(2) 0.24059(14) 0.0368(6) Uani 1 1 d . . .
H33 H 0.0486 0.1168 0.2139 0.044 Uiso 1 1 calc R . .
C34 C -0.0417(2) -0.0024(2) 0.23356(18) 0.0518(8) Uani 1 1 d . . .
H34A H 0.0144 -0.0219 0.2630 0.078 Uiso 1 1 calc R . .
H34B H -0.0423 -0.0488 0.1780 0.078 Uiso 1 1 calc R . .
H34C H -0.1113 -0.0104 0.2551 0.078 Uiso 1 1 calc R . .
C35 C -0.1092(2) 0.1442(3) 0.19732(18) 0.0605(9) Uani 1 1 d . . .
H35A H -0.0923 0.2166 0.1989 0.091 Uiso 1 1 calc R . .
H35B H -0.1769 0.1415 0.2229 0.091 Uiso 1 1 calc R . .
H35C H -0.1158 0.0952 0.1424 0.091 Uiso 1 1 calc R . .
C36 C 0.21159(17) 0.09171(17) 0.09360(12) 0.0243(4) Uani 1 1 d . . .
C37 C 0.29745(18) 0.15371(17) 0.08261(13) 0.0272(5) Uani 1 1 d . . .
H37 H 0.3654 0.1539 0.1067 0.033 Uiso 1 1 calc R . .
C38 C 0.2853(2) 0.21578(19) 0.03666(14) 0.0333(5) Uani 1 1 d . . .
H38 H 0.3451 0.2580 0.0304 0.040 Uiso 1 1 calc R . .
C39 C 0.1879(2) 0.21709(19) -0.00002(14) 0.0353(6) Uani 1 1 d . . .
C40 C 0.1014(2) 0.15610(19) 0.01176(14) 0.0345(5) Uani 1 1 d . . .
H40 H 0.0335 0.1565 -0.0122 0.041 Uiso 1 1 calc R . .
C41 C 0.11250(18) 0.09487(18) 0.05775(13) 0.0286(5) Uani 1 1 d . . .
H41 H 0.0520 0.0543 0.0652 0.034 Uiso 1 1 calc R . .
C42 C 0.1753(3) 0.2832(3) -0.05100(19) 0.0583(8) Uani 1 1 d . . .
H42A H 0.1379 0.2396 -0.1009 0.087 Uiso 1 1 calc R . .
H42B H 0.2461 0.3085 -0.0616 0.087 Uiso 1 1 calc R . .
H42C H 0.1339 0.3441 -0.0235 0.087 Uiso 1 1 calc R . .
C43 C 0.19762(16) -0.08455(17) 0.09498(12) 0.0244(4) Uani 1 1 d . . .
C44 C 0.20693(19) -0.12671(18) 0.01305(13) 0.0305(5) Uani 1 1 d . . .
H44 H 0.2293 -0.0811 -0.0139 0.037 Uiso 1 1 calc R . .
C45 C 0.1840(2) -0.2340(2) -0.02929(15) 0.0401(6) Uani 1 1 d . . .
H45 H 0.1916 -0.2604 -0.0847 0.048 Uiso 1 1 calc R . .
C46 C 0.1502(2) -0.3037(2) 0.00682(16) 0.0445(7) Uani 1 1 d . . .
C47 C 0.1427(2) -0.2620(2) 0.08781(16) 0.0417(6) Uani 1 1 d . . .
H47 H 0.1209 -0.3082 0.1144 0.050 Uiso 1 1 calc R . .
C48 C 0.16577(19) -0.15518(18) 0.13148(14) 0.0317(5) Uani 1 1 d . . .
H48 H 0.1598 -0.1298 0.1870 0.038 Uiso 1 1 calc R . .
C49 C 0.1214(4) -0.4199(2) -0.0409(2) 0.0738(11) Uani 1 1 d . . .
H49A H 0.1762 -0.4475 -0.0795 0.111 Uiso 1 1 calc R . .
H49B H 0.0519 -0.4273 -0.0685 0.111 Uiso 1 1 calc R . .
H49C H 0.1177 -0.4602 -0.0057 0.111 Uiso 1 1 calc R . .
C50 C 0.1337(2) 0.0198(3) 0.42771(17) 0.0498(7) Uani 1 1 d . . .
H50A H 0.1279 0.0955 0.4353 0.060 Uiso 1 1 calc R . .
H50B H 0.0639 -0.0180 0.4052 0.060 Uiso 1 1 calc R . .
C51 C 0.1511(3) 0.0127(3) 0.50805(19) 0.0647(9) Uani 1 1 d . . .
H51A H 0.0925 0.0444 0.5416 0.097 Uiso 1 1 calc R . .
H51B H 0.2192 0.0510 0.5321 0.097 Uiso 1 1 calc R . .
H51C H 0.1531 -0.0621 0.5024 0.097 Uiso 1 1 calc R . .
C52 C 0.2824(3) -0.1242(3) 0.36456(19) 0.0533(7) Uani 1 1 d . . .
H52A H 0.3215 -0.1035 0.4162 0.064 Uiso 1 1 calc R . .
H52B H 0.2281 -0.1817 0.3617 0.064 Uiso 1 1 calc R . .
C53 C 0.3599(3) -0.1696(3) 0.3021(2) 0.0723(10) Uani 1 1 d . . .
H53A H 0.3870 -0.2335 0.3071 0.108 Uiso 1 1 calc R . .
H53B H 0.4197 -0.1170 0.3079 0.108 Uiso 1 1 calc R . .
H53C H 0.3240 -0.1880 0.2502 0.108 Uiso 1 1 calc R . .
C1S C 0.6105(4) -0.3228(4) 0.2494(3) 0.1015(15) Uani 1 1 d D . .
H1SA H 0.5524 -0.3789 0.2332 0.152 Uiso 1 1 calc R . .
H1SB H 0.6012 -0.2740 0.2213 0.152 Uiso 1 1 calc R . .
H1SC H 0.6089 -0.2836 0.3063 0.152 Uiso 1 1 calc R . .
C2S C 0.7146(4) -0.3709(3) 0.2304(3) 0.0866(12) Uani 1 1 d D . .
H2SA H 0.7185 -0.4042 0.1724 0.104 Uiso 1 1 calc R . .
H2SB H 0.7190 -0.4276 0.2526 0.104 Uiso 1 1 calc R . .
C3S C 0.8085(3) -0.2909(3) 0.2623(2) 0.0751(11) Uani 1 1 d D . .
H3SA H 0.8030 -0.2555 0.3199 0.090 Uiso 1 1 calc R . .
H3SB H 0.8058 -0.2359 0.2384 0.090 Uiso 1 1 calc R . .
C4S C 0.9148(4) -0.3418(3) 0.2454(3) 0.0948(14) Uani 1 1 d D . .
H4SA H 0.9130 -0.4034 0.2626 0.114 Uiso 1 1 calc R . .
H4SB H 0.9241 -0.3687 0.1878 0.114 Uiso 1 1 calc R . .
C5S C 1.0078(4) -0.2688(4) 0.2847(3) 0.1029(15) Uani 1 1 d D . .
H5SA H 1.0738 -0.3049 0.2683 0.154 Uiso 1 1 calc R . .
H5SB H 1.0029 -0.2472 0.3419 0.154 Uiso 1 1 calc R . .
H5SC H 1.0084 -0.2059 0.2699 0.154 Uiso 1 1 calc R . .
C6S C 0.6476(11) 0.4540(12) -0.1057(8) 0.143(5) Uiso 0.50 1 d PDU A -1
H6S1 H 0.6117 0.5011 -0.1269 0.215 Uiso 0.50 1 calc PR A -1
H6S2 H 0.6565 0.3860 -0.1482 0.215 Uiso 0.50 1 calc PR A -1
H6S3 H 0.7180 0.4871 -0.0826 0.215 Uiso 0.50 1 calc PR A -1
C7S C 0.5790(10) 0.4351(10) -0.0411(8) 0.125(3) Uiso 0.50 1 d PDU A -1
H7S1 H 0.6249 0.4351 0.0037 0.150 Uiso 0.50 1 calc PR A -1
H7S2 H 0.5358 0.3666 -0.0627 0.150 Uiso 0.50 1 calc PR A -1
C8S C 0.5034(13) 0.5334(12) -0.0142(9) 0.164(4) Uiso 0.50 1 d PDU A -1
H8S1 H 0.5438 0.6034 0.0083 0.197 Uiso 0.50 1 calc PR A -1
H8S2 H 0.4513 0.5322 -0.0560 0.197 Uiso 0.50 1 calc PR A -1
C9S C 0.4519(13) 0.4941(13) 0.0508(9) 0.164(4) Uiso 0.50 1 d PDU A -1
H9S1 H 0.4095 0.4251 0.0288 0.197 Uiso 0.50 1 calc PR A -1
H9S2 H 0.5036 0.4945 0.0927 0.197 Uiso 0.50 1 calc PR A -1
C10S C 0.3854(11) 0.5886(10) 0.0741(8) 0.125(3) Uiso 0.50 1 d PDU A -1
H10D H 0.4176 0.6440 0.1216 0.188 Uiso 0.50 1 calc PR A -1
H10E H 0.3128 0.5676 0.0845 0.188 Uiso 0.50 1 calc PR A -1
H10F H 0.3824 0.6162 0.0312 0.188 Uiso 0.50 1 calc PR A -1

loop_
_atom_site_aniso_label
_atom_site_aniso_U_11
_atom_site_aniso_U_22
_atom_site_aniso_U_33
_atom_site_aniso_U_23
_atom_site_aniso_U_13
_atom_site_aniso_U_12
Ti1 0.01755(19) 0.01915(19) 0.01894(18) 0.00434(14) -0.00017(13) 0.00183(14)
N1 0.0186(8) 0.0213(9) 0.0194(8) 0.0040(7) 0.0000(7) 0.0006(7)
N2 0.0201(9) 0.0235(9) 0.0214(8) 0.0056(7) 0.0005(7) 0.0047(7)
N3 0.0225(9) 0.0215(9) 0.0216(8) 0.0059(7) -0.0010(7) -0.0003(7)
N4 0.0243(9) 0.0257(10) 0.0286(9) 0.0095(8) 0.0002(7) 0.0018(7)
B1 0.0337(15) 0.0411(16) 0.0380(15) 0.0161(13) -0.0075(12) -0.0034(12)
C1 0.0252(11) 0.0254(12) 0.0385(13) 0.0096(10) 0.0010(10) -0.0037(9)
C2 0.0235(10) 0.0233(11) 0.0192(10) 0.0037(8) 0.0017(8) -0.0006(8)
C3 0.0288(11) 0.0223(11) 0.0255(11) 0.0095(9) 0.0006(9) 0.0019(9)
C4 0.0272(11) 0.0207(10) 0.0208(10) 0.0034(8) -0.0009(8) 0.0056(8)
C5 0.0350(13) 0.0292(12) 0.0409(13) 0.0159(11) 0.0045(10) 0.0134(10)
C6 0.0226(11) 0.0357(13) 0.0501(15) 0.0128(12) -0.0001(10) -0.0063(10)
C7 0.0403(15) 0.0283(13) 0.0621(18) 0.0019(13) -0.0041(13) -0.0073(11)
C8 0.0346(14) 0.0534(17) 0.0502(16) 0.0270(14) 0.0081(12) -0.0041(12)
C9 0.067(2) 0.0335(16) 0.113(3) 0.0177(18) 0.003(2) 0.0153(15)
C10 0.111(3) 0.089(3) 0.0459(18) 0.0353(18) 0.0169(19) 0.067(2)
C11 0.0517(17) 0.0538(18) 0.0649(19) 0.0310(16) 0.0125(15) 0.0266(14)
C12 0.0171(10) 0.0224(10) 0.0268(11) 0.0075(9) -0.0008(8) -0.0012(8)
C13 0.0260(11) 0.0282(12) 0.0267(11) 0.0077(9) -0.0023(9) -0.0001(9)
C14 0.0314(12) 0.0413(14) 0.0297(12) 0.0143(11) -0.0063(10) 0.0042(10)
C15 0.0265(12) 0.0407(14) 0.0408(13) 0.0173(11) -0.0033(10) 0.0092(10)
C16 0.0255(11) 0.0340(13) 0.0340(12) 0.0090(10) 0.0030(9) 0.0090(10)
C17 0.0212(10) 0.0273(11) 0.0261(11) 0.0080(9) 0.0004(8) 0.0024(9)
C18 0.0453(14) 0.0380(14) 0.0239(11) 0.0065(10) -0.0005(10) 0.0096(11)
C19 0.089(3) 0.0473(18) 0.0418(16) -0.0043(14) 0.0072(16) -0.0081(17)
C20 0.0468(16) 0.0597(18) 0.0386(14) 0.0184(13) 0.0102(12) 0.0115(14)
C21 0.0284(12) 0.0371(13) 0.0251(11) 0.0050(10) 0.0020(9) 0.0131(10)
C22 0.0350(14) 0.0470(16) 0.0346(13) 0.0011(12) -0.0034(11) 0.0003(12)
C23 0.0500(16) 0.0455(15) 0.0287(12) 0.0089(11) 0.0054(11) 0.0070(12)
C24 0.0225(10) 0.0240(11) 0.0278(11) 0.0090(9) 0.0034(9) 0.0077(8)
C25 0.0310(12) 0.0272(12) 0.0290(11) 0.0074(9) 0.0044(9) 0.0077(9)
C26 0.0420(14) 0.0353(13) 0.0308(12) 0.0048(10) 0.0114(11) 0.0094(11)
C27 0.0363(14) 0.0439(15) 0.0469(15) 0.0138(12) 0.0210(12) 0.0073(12)
C28 0.0254(12) 0.0390(14) 0.0467(15) 0.0097(12) 0.0071(11) 0.0029(10)
C29 0.0237(11) 0.0306(12) 0.0331(12) 0.0090(10) 0.0033(9) 0.0057(9)
C30 0.0356(13) 0.0443(15) 0.0252(12) 0.0034(11) 0.0018(10) 0.0011(11)
C31 0.062(2) 0.066(2) 0.089(3) 0.035(2) -0.0273(19) 0.0027(17)
C32 0.068(2) 0.0408(17) 0.071(2) 0.0061(16) -0.0218(17) 0.0011(15)
C33 0.0192(11) 0.0502(15) 0.0333(12) 0.0059(11) -0.0006(9) 0.0018(10)
C34 0.0397(15) 0.0442(16) 0.0527(17) -0.0046(13) -0.0023(13) 0.0015(12)
C35 0.0408(16) 0.086(2) 0.0487(17) 0.0168(17) -0.0118(13) 0.0113(16)
C36 0.0291(11) 0.0232(11) 0.0184(10) 0.0046(8) 0.0002(8) 0.0038(9)
C37 0.0277(11) 0.0253(11) 0.0253(11) 0.0053(9) 0.0001(9) 0.0006(9)
C38 0.0410(14) 0.0281(12) 0.0301(12) 0.0102(10) 0.0046(10) -0.0031(10)
C39 0.0502(15) 0.0288(12) 0.0275(12) 0.0104(10) -0.0010(11) 0.0052(11)
C40 0.0385(13) 0.0335(13) 0.0293(12) 0.0089(10) -0.0073(10) 0.0046(10)
C41 0.0272(11) 0.0278(12) 0.0285(11) 0.0078(9) -0.0021(9) -0.0001(9)
C42 0.079(2) 0.0518(18) 0.0551(18) 0.0341(16) -0.0091(16) -0.0001(16)
C43 0.0201(10) 0.0227(11) 0.0264(11) 0.0043(9) -0.0022(8) 0.0012(8)
C44 0.0343(12) 0.0279(12) 0.0258(11) 0.0053(9) -0.0005(9) 0.0032(10)
C45 0.0481(15) 0.0329(13) 0.0293(12) -0.0012(10) -0.0037(11) 0.0064(11)
C46 0.0549(17) 0.0228(12) 0.0465(15) 0.0019(11) -0.0073(13) 0.0008(11)
C47 0.0514(16) 0.0262(13) 0.0463(15) 0.0131(11) -0.0046(12) -0.0040(11)
C48 0.0366(13) 0.0287(12) 0.0286(11) 0.0094(10) -0.0008(10) -0.0007(10)
C49 0.110(3) 0.0269(15) 0.066(2) -0.0024(15) -0.012(2) -0.0052(17)
C50 0.0479(16) 0.0613(19) 0.0493(16) 0.0300(15) 0.0092(13) 0.0084(14)
C51 0.061(2) 0.091(3) 0.0546(19) 0.0396(19) 0.0152(16) 0.0115(18)
C52 0.0557(18) 0.0557(18) 0.0568(18) 0.0295(15) 0.0001(14) 0.0107(15)
C53 0.074(2) 0.078(2) 0.079(2) 0.040(2) 0.0185(19) 0.039(2)
C1S 0.105(4) 0.093(3) 0.107(4) 0.035(3) 0.013(3) 0.015(3)
C2S 0.117(4) 0.065(2) 0.076(3) 0.022(2) 0.016(2) 0.008(2)
C3S 0.107(3) 0.068(2) 0.057(2) 0.0309(19) 0.009(2) 0.009(2)
C4S 0.122(4) 0.063(3) 0.100(3) 0.030(2) -0.005(3) 0.015(3)
C5S 0.107(4) 0.080(3) 0.128(4) 0.047(3) -0.016(3) -0.003(3)

loop_
_atom_type_symbol
_atom_type_description
_atom_type_scat_dispersion_real
_atom_type_scat_dispersion_imag
_atom_type_scat_source
C C 0.0033 0.0016 'International Tables Vol C Tables 4.2.6.8 and 6.1.1.4'
H H 0.0000 0.0000 'International Tables Vol C Tables 4.2.6.8 and 6.1.1.4'
B B 0.0013 0.0007 'International Tables Vol C Tables 4.2.6.8 and 6.1.1.4'
N N 0.0061 0.0033 'International Tables Vol C Tables 4.2.6.8 and 6.1.1.4'
Ti Ti 0.2776 0.4457 'International Tables Vol C Tables 4.2.6.8 and 6.1.1.4'

loop_
_geom_angle_atom_site_label_1
_geom_angle_atom_site_label_2
_geom_angle_atom_site_label_3
_geom_angle
N4 Ti1 N3 110.79(8)
N4 Ti1 N2 106.39(8)
N3 Ti1 N2 118.77(7)
N4 Ti1 N1 105.69(8)
N3 Ti1 N1 116.78(7)
N2 Ti1 N1 96.83(7)
C2 N1 C12 125.94(17)
C2 N1 Ti1 111.66(13)
C12 N1 Ti1 121.91(13)
C4 N2 C24 124.23(17)
C4 N2 Ti1 108.72(13)
C24 N2 Ti1 126.63(14)
C43 N3 C36 113.44(17)
C43 N3 Ti1 131.68(14)
C36 N3 Ti1 114.68(13)
B1 N4 Ti1 167.72(18)
N4 B1 C52 122.3(2)
N4 B1 C50 118.6(2)
C52 B1 C50 119.1(2)
C6 C1 C7 106.5(2)
C6 C1 C8 107.1(2)
C7 C1 C8 109.6(2)
C6 C1 C2 117.10(19)
C7 C1 C2 108.18(19)
C8 C1 C2 108.24(19)
N1 C2 C3 120.55(19)
N1 C2 C1 127.30(19)
C3 C2 C1 112.12(18)
C4 C3 C2 134.8(2)
C4 C3 H3 112.6
C2 C3 H3 112.6
N2 C4 C3 120.96(18)
N2 C4 C5 125.34(19)
C3 C4 C5 113.62(19)
C10 C5 C11 108.6(2)
C10 C5 C9 108.8(3)
C11 C5 C9 105.1(2)
C10 C5 C4 107.1(2)
C11 C5 C4 117.1(2)
C9 C5 C4 110.0(2)
C1 C6 H6A 109.5
C1 C6 H6B 109.5
H6A C6 H6B 109.5
C1 C6 H6C 109.5
H6A C6 H6C 109.5
H6B C6 H6C 109.5
C1 C7 H7A 109.5
C1 C7 H7B 109.5
H7A C7 H7B 109.5
C1 C7 H7C 109.5
H7A C7 H7C 109.5
H7B C7 H7C 109.5
C1 C8 H8A 109.5
C1 C8 H8B 109.5
H8A C8 H8B 109.5
C1 C8 H8C 109.5
H8A C8 H8C 109.5
H8B C8 H8C 109.5
C5 C9 H9A 109.5
C5 C9 H9B 109.5
H9A C9 H9B 109.5
C5 C9 H9C 109.5
H9A C9 H9C 109.5
H9B C9 H9C 109.5
C5 C10 H10A 109.5
C5 C10 H10B 109.5
H10A C10 H10B 109.5
C5 C10 H10C 109.5
H10A C10 H10C 109.5
H10B C10 H10C 109.5
C5 C11 H11A 109.5
C5 C11 H11B 109.5
H11A C11 H11B 109.5
C5 C11 H11C 109.5
H11A C11 H11C 109.5
H11B C11 H11C 109.5
C13 C12 C17 120.49(19)
C13 C12 N1 119.92(18)
C17 C12 N1 119.43(18)
C14 C13 C12 118.4(2)
C14 C13 C18 117.7(2)
C12 C13 C18 123.9(2)
C15 C14 C13 121.8(2)
C15 C14 H14 119.1
C13 C14 H14 119.1
C14 C15 C16 119.2(2)
C14 C15 H15 120.4
C16 C15 H15 120.4
C15 C16 C17 121.6(2)
C15 C16 H16 119.2
C17 C16 H16 119.2
C16 C17 C12 118.3(2)
C16 C17 C21 117.31(19)
C12 C17 C21 124.40(19)
C13 C18 C20 109.7(2)
C13 C18 C19 112.0(2)
C20 C18 C19 108.5(2)
C13 C18 H18 108.9
C20 C18 H18 108.9
C19 C18 H18 108.9
C18 C19 H19A 109.5
C18 C19 H19B 109.5
H19A C19 H19B 109.5
C18 C19 H19C 109.5
H19A C19 H19C 109.5
H19B C19 H19C 109.5
C18 C20 H20A 109.5
C18 C20 H20B 109.5
H20A C20 H20B 109.5
C18 C20 H20C 109.5
H20A C20 H20C 109.5
H20B C20 H20C 109.5
C17 C21 C22 111.1(2)
C17 C21 C23 111.8(2)
C22 C21 C23 110.10(19)
C17 C21 H21 107.9
C22 C21 H21 107.9
C23 C21 H21 107.9
C21 C22 H22A 109.5
C21 C22 H22B 109.5
H22A C22 H22B 109.5
C21 C22 H22C 109.5
H22A C22 H22C 109.5
H22B C22 H22C 109.5
C21 C23 H23A 109.5
C21 C23 H23B 109.5
H23A C23 H23B 109.5
C21 C23 H23C 109.5
H23A C23 H23C 109.5
H23B C23 H23C 109.5
C29 C24 C25 120.4(2)
C29 C24 N2 119.90(19)
C25 C24 N2 119.54(19)
C26 C25 C24 118.6(2)
C26 C25 C30 118.1(2)
C24 C25 C30 123.3(2)
C27 C26 C25 121.5(2)
C27 C26 H26 119.3
C25 C26 H26 119.3
C26 C27 C28 119.8(2)
C26 C27 H27A 120.1
C28 C27 H27A 120.1
C27 C28 C29 121.3(2)
C27 C28 H28 119.3
C29 C28 H28 119.3
C28 C29 C24 118.4(2)
C28 C29 C33 117.7(2)
C24 C29 C33 123.89(19)
C31 C30 C25 109.9(2)
C31 C30 C32 107.9(2)
C25 C30 C32 113.1(2)
C31 C30 H30 108.6
C25 C30 H30 108.6
C32 C30 H30 108.6
C30 C31 H31A 109.5
C30 C31 H31B 109.5
H31A C31 H31B 109.5
C30 C31 H31C 109.5
H31A C31 H31C 109.5
H31B C31 H31C 109.5
C30 C32 H32A 109.5
C30 C32 H32B 109.5
H32A C32 H32B 109.5
C30 C32 H32C 109.5
H32A C32 H32C 109.5
H32B C32 H32C 109.5
C34 C33 C29 111.0(2)
C34 C33 C35 109.7(2)
C29 C33 C35 112.5(2)
C34 C33 H33 107.8
C29 C33 H33 107.8
C35 C33 H33 107.8
C33 C34 H34A 109.5
C33 C34 H34B 109.5
H34A C34 H34B 109.5
C33 C34 H34C 109.5
H34A C34 H34C 109.5
H34B C34 H34C 109.5
C33 C35 H35A 109.5
C33 C35 H35B 109.5
H35A C35 H35B 109.5
C33 C35 H35C 109.5
H35A C35 H35C 109.5
H35B C35 H35C 109.5
C37 C36 C41 117.7(2)
C37 C36 N3 121.90(19)
C41 C36 N3 120.4(2)
C36 C37 C38 120.9(2)
C36 C37 H37 119.6
C38 C37 H37 119.6
C39 C38 C37 121.3(2)
C39 C38 H38 119.3
C37 C38 H38 119.3
C38 C39 C40 117.9(2)
C38 C39 C42 121.3(2)
C40 C39 C42 120.9(2)
C41 C40 C39 121.2(2)
C41 C40 H40 119.4
C39 C40 H40 119.4
C40 C41 C36 121.0(2)
C40 C41 H41 119.5
C36 C41 H41 119.5
C39 C42 H42A 109.5
C39 C42 H42B 109.5
H42A C42 H42B 109.5
C39 C42 H42C 109.5
H42A C42 H42C 109.5
H42B C42 H42C 109.5
C48 C43 C44 117.1(2)
C48 C43 N3 121.54(19)
C44 C43 N3 121.3(2)
C45 C44 C43 121.0(2)
C45 C44 H44 119.5
C43 C44 H44 119.5
C46 C45 C44 121.9(2)
C46 C45 H45 119.1
C44 C45 H45 119.1
C45 C46 C47 117.0(2)
C45 C46 C49 121.0(3)
C47 C46 C49 122.0(3)
C46 C47 C48 122.2(2)
C46 C47 H47 118.9
C48 C47 H47 118.9
C47 C48 C43 120.9(2)
C47 C48 H48 119.6
C43 C48 H48 119.6
C46 C49 H49A 109.5
C46 C49 H49B 109.5
H49A C49 H49B 109.5
C46 C49 H49C 109.5
H49A C49 H49C 109.5
H49B C49 H49C 109.5
C51 C50 B1 117.8(2)
C51 C50 H50A 107.9
B1 C50 H50A 107.9
C51 C50 H50B 107.9
B1 C50 H50B 107.9
H50A C50 H50B 107.2
C50 C51 H51A 109.5
C50 C51 H51B 109.5
H51A C51 H51B 109.5
C50 C51 H51C 109.5
H51A C51 H51C 109.5
H51B C51 H51C 109.5
C53 C52 B1 118.5(3)
C53 C52 H52A 107.7
B1 C52 H52A 107.7
C53 C52 H52B 107.7
B1 C52 H52B 107.7
H52A C52 H52B 107.1
C52 C53 H53A 109.5
C52 C53 H53B 109.5
H53A C53 H53B 109.5
C52 C53 H53C 109.5
H53A C53 H53C 109.5
H53B C53 H53C 109.5
C2S C1S H1SA 109.5
C2S C1S H1SB 109.5
H1SA C1S H1SB 109.5
C2S C1S H1SC 109.5
H1SA C1S H1SC 109.5
H1SB C1S H1SC 109.5
C1S C2S C3S 112.6(4)
C1S C2S H2SA 109.1
C3S C2S H2SA 109.1
C1S C2S H2SB 109.1
C3S C2S H2SB 109.1
H2SA C2S H2SB 107.8
C2S C3S C4S 112.2(3)
C2S C3S H3SA 109.2
C4S C3S H3SA 109.2
C2S C3S H3SB 109.2
C4S C3S H3SB 109.2
H3SA C3S H3SB 107.9
C5S C4S C3S 113.7(4)
C5S C4S H4SA 108.8
C3S C4S H4SA 108.8
C5S C4S H4SB 108.8
C3S C4S H4SB 108.8
H4SA C4S H4SB 107.7
C4S C5S H5SA 109.5
C4S C5S H5SB 109.5
H5SA C5S H5SB 109.5
C4S C5S H5SC 109.5
H5SA C5S H5SC 109.5
H5SB C5S H5SC 109.5
C6S C7S C8S 104.1(10)
C6S C7S H7S1 110.9
C8S C7S H7S1 110.9
C6S C7S H7S2 110.9
C8S C7S H7S2 110.9
H7S1 C7S H7S2 109.0
C9S C8S C7S 91.3(8)
C9S C8S H8S1 113.4
C7S C8S H8S1 113.4
C9S C8S H8S2 113.4
C7S C8S H8S2 113.4
H8S1 C8S H8S2 110.7
C10S C9S C8S 88.5(10)
C10S C9S H9S1 113.9
C8S C9S H9S1 113.9
C10S C9S H9S2 113.9
C8S C9S H9S2 113.9
H9S1 C9S H9S2 111.1

loop_
_geom_bond_atom_site_label_1
_geom_bond_atom_site_label_2
_geom_bond_distance
Ti1 N4 1.7190(19)
Ti1 N3 2.0008(17)
Ti1 N2 2.0336(17)
Ti1 N1 2.0619(17)
N1 C2 1.331(3)
N1 C12 1.456(3)
N2 C4 1.351(3)
N2 C24 1.449(3)
N3 C43 1.423(3)
N3 C36 1.436(3)
N4 B1 1.429(3)
B1 C52 1.574(4)
B1 C50 1.594(4)
C1 C6 1.535(3)
C1 C7 1.539(3)
C1 C8 1.542(4)
C1 C2 1.567(3)
C2 C3 1.433(3)
C3 C4 1.408(3)
C3 H3 0.9500
C4 C5 1.572(3)
C5 C10 1.504(4)
C5 C11 1.528(4)
C5 C9 1.559(4)
C6 H6A 0.9800
C6 H6B 0.9800
C6 H6C 0.9800
C7 H7A 0.9800
C7 H7B 0.9800
C7 H7C 0.9800
C8 H8A 0.9800
C8 H8B 0.9800
C8 H8C 0.9800
C9 H9A 0.9800
C9 H9B 0.9800
C9 H9C 0.9800
C10 H10A 0.9800
C10 H10B 0.9800
C10 H10C 0.9800
C11 H11A 0.9800
C11 H11B 0.9800
C11 H11C 0.9800
C12 C13 1.405(3)
C12 C17 1.410(3)
C13 C14 1.398(3)
C13 C18 1.518(3)
C14 C15 1.377(3)
C14 H14 0.9500
C15 C16 1.382(3)
C15 H15 0.9500
C16 C17 1.399(3)
C16 H16 0.9500
C17 C21 1.519(3)
C18 C20 1.528(4)
C18 C19 1.546(4)
C18 H18 1.0000
C19 H19A 0.9800
C19 H19B 0.9800
C19 H19C 0.9800
C20 H20A 0.9800
C20 H20B 0.9800
C20 H20C 0.9800
C21 C22 1.525(4)
C21 C23 1.532(3)
C21 H21 1.0000
C22 H22A 0.9800
C22 H22B 0.9800
C22 H22C 0.9800
C23 H23A 0.9800
C23 H23B 0.9800
C23 H23C 0.9800
C24 C29 1.405(3)
C24 C25 1.407(3)
C25 C26 1.394(3)
C25 C30 1.522(3)
C26 C27 1.373(4)
C26 H26 0.9500
C27 C28 1.376(4)
C27 H27A 0.9500
C28 C29 1.400(3)
C28 H28 0.9500
C29 C33 1.519(3)
C30 C31 1.507(4)
C30 C32 1.530(4)
C30 H30 1.0000
C31 H31A 0.9800
C31 H31B 0.9800
C31 H31C 0.9800
C32 H32A 0.9800
C32 H32B 0.9800
C32 H32C 0.9800
C33 C34 1.515(4)
C33 C35 1.530(4)
C33 H33 1.0000
C34 H34A 0.9800
C34 H34B 0.9800
C34 H34C 0.9800
C35 H35A 0.9800
C35 H35B 0.9800
C35 H35C 0.9800
C36 C37 1.388(3)
C36 C41 1.402(3)
C37 C38 1.394(3)
C37 H37 0.9500
C38 C39 1.385(4)
C38 H38 0.9500
C39 C40 1.391(4)
C39 C42 1.515(4)
C40 C41 1.384(3)
C40 H40 0.9500
C41 H41 0.9500
C42 H42A 0.9800
C42 H42B 0.9800
C42 H42C 0.9800
C43 C48 1.392(3)
C43 C44 1.402(3)
C44 C45 1.386(3)
C44 H44 0.9500
C45 C46 1.382(4)
C45 H45 0.9500
C46 C47 1.384(4)
C46 C49 1.516(4)
C47 C48 1.386(3)
C47 H47 0.9500
C48 H48 0.9500
C49 H49A 0.9800
C49 H49B 0.9800
C49 H49C 0.9800
C50 C51 1.513(4)
C50 H50A 0.9900
C50 H50B 0.9900
C51 H51A 0.9800
C51 H51B 0.9800
C51 H51C 0.9800
C52 C53 1.488(4)
C52 H52A 0.9900
C52 H52B 0.9900
C53 H53A 0.9800
C53 H53B 0.9800
C53 H53C 0.9800
C1S C2S 1.481(6)
C1S H1SA 0.9800
C1S H1SB 0.9800
C1S H1SC 0.9800
C2S C3S 1.507(5)
C2S H2SA 0.9900
C2S H2SB 0.9900
C3S C4S 1.520(6)
C3S H3SA 0.9900
C3S H3SB 0.9900
C4S C5S 1.474(6)
C4S H4SA 0.9900
C4S H4SB 0.9900
C5S H5SA 0.9800
C5S H5SB 0.9800
C5S H5SC 0.9800
C6S C7S 1.554(12)
C6S H6S1 0.9800
C6S H6S2 0.9800
C6S H6S3 0.9800
C7S C8S 1.611(13)
C7S H7S1 0.9900
C7S H7S2 0.9900
C8S C9S 1.595(12)
C8S H8S1 0.9900
C8S H8S2 0.9900
C9S C10S 1.500(13)
C9S H9S1 0.9900
C9S H9S2 0.9900
C10S H10D 0.9800
C10S H10E 0.9800
C10S H10F 0.9800

loop_
_geom_torsion_atom_site_label_1
_geom_torsion_atom_site_label_2
_geom_torsion_atom_site_label_3
_geom_torsion_atom_site_label_4
_geom_torsion
N4 Ti1 N1 C2 -152.47(14)
N3 Ti1 N1 C2 83.84(14)
N2 Ti1 N1 C2 -43.27(14)
N4 Ti1 N1 C12 35.18(16)
N3 Ti1 N1 C12 -88.51(15)
N2 Ti1 N1 C12 144.38(15)
N4 Ti1 N2 C4 159.04(14)
N3 Ti1 N2 C4 -75.27(15)
N1 Ti1 N2 C4 50.43(14)
N4 Ti1 N2 C24 -28.17(18)
N3 Ti1 N2 C24 97.52(17)
N1 Ti1 N2 C24 -136.78(16)
N4 Ti1 N3 C43 -8.9(2)
N2 Ti1 N3 C43 -132.50(17)
N1 Ti1 N3 C43 112.09(18)
N4 Ti1 N3 C36 165.42(14)
N2 Ti1 N3 C36 41.86(16)
N1 Ti1 N3 C36 -73.55(15)
N3 Ti1 N4 B1 -160.3(8)
N2 Ti1 N4 B1 -29.9(8)
N1 Ti1 N4 B1 72.4(8)
Ti1 N4 B1 C52 -137.8(7)
Ti1 N4 B1 C50 44.7(9)
C12 N1 C2 C3 -173.87(18)
Ti1 N1 C2 C3 14.1(2)
C12 N1 C2 C1 8.4(3)
Ti1 N1 C2 C1 -163.53(17)
C6 C1 C2 N1 -8.5(3)
C7 C1 C2 N1 -128.7(2)
C8 C1 C2 N1 112.6(2)
C6 C1 C2 C3 173.7(2)
C7 C1 C2 C3 53.5(3)
C8 C1 C2 C3 -65.2(2)
N1 C2 C3 C4 24.6(4)
C1 C2 C3 C4 -157.3(2)
C24 N2 C4 C3 157.4(2)
Ti1 N2 C4 C3 -29.6(2)
C24 N2 C4 C5 -26.3(3)
Ti1 N2 C4 C5 146.75(18)
C2 C3 C4 N2 -14.6(4)
C2 C3 C4 C5 168.7(2)
N2 C4 C5 C10 -108.2(3)
C3 C4 C5 C10 68.4(3)
N2 C4 C5 C11 14.0(3)
C3 C4 C5 C11 -169.5(2)
N2 C4 C5 C9 133.8(3)
C3 C4 C5 C9 -49.7(3)
C2 N1 C12 C13 88.7(3)
Ti1 N1 C12 C13 -100.1(2)
C2 N1 C12 C17 -96.1(2)
Ti1 N1 C12 C17 75.1(2)
C17 C12 C13 C14 5.5(3)
N1 C12 C13 C14 -179.3(2)
C17 C12 C13 C18 -173.6(2)
N1 C12 C13 C18 1.6(3)
C12 C13 C14 C15 -2.3(4)
C18 C13 C14 C15 176.9(2)
C13 C14 C15 C16 -1.4(4)
C14 C15 C16 C17 1.9(4)
C15 C16 C17 C12 1.3(4)
C15 C16 C17 C21 -179.3(2)
C13 C12 C17 C16 -5.1(3)
N1 C12 C17 C16 179.71(19)
C13 C12 C17 C21 175.6(2)
N1 C12 C17 C21 0.4(3)
C14 C13 C18 C20 -56.0(3)
C12 C13 C18 C20 123.2(2)
C14 C13 C18 C19 64.6(3)
C12 C13 C18 C19 -116.2(3)
C16 C17 C21 C22 60.1(3)
C12 C17 C21 C22 -120.6(2)
C16 C17 C21 C23 -63.3(3)
C12 C17 C21 C23 116.0(2)
C4 N2 C24 C29 113.4(2)
Ti1 N2 C24 C29 -58.3(3)
C4 N2 C24 C25 -70.8(3)
Ti1 N2 C24 C25 117.4(2)
C29 C24 C25 C26 -2.3(3)
N2 C24 C25 C26 -178.0(2)
C29 C24 C25 C30 175.2(2)
N2 C24 C25 C30 -0.5(3)
C24 C25 C26 C27 0.8(4)
C30 C25 C26 C27 -176.9(2)
C25 C26 C27 C28 0.6(4)
C26 C27 C28 C29 -0.5(4)
C27 C28 C29 C24 -1.0(4)
C27 C28 C29 C33 179.3(2)
C25 C24 C29 C28 2.4(3)
N2 C24 C29 C28 178.1(2)
C25 C24 C29 C33 -177.9(2)
N2 C24 C29 C33 -2.2(3)
C26 C25 C30 C31 65.1(3)
C24 C25 C30 C31 -112.5(3)
C26 C25 C30 C32 -55.5(3)
C24 C25 C30 C32 126.9(3)
C28 C29 C33 C34 -63.1(3)
C24 C29 C33 C34 117.2(3)
C28 C29 C33 C35 60.2(3)
C24 C29 C33 C35 -119.5(3)
C43 N3 C36 C37 -119.2(2)
Ti1 N3 C36 C37 65.3(2)
C43 N3 C36 C41 59.9(2)
Ti1 N3 C36 C41 -115.49(18)
C41 C36 C37 C38 -0.8(3)
N3 C36 C37 C38 178.43(19)
C36 C37 C38 C39 -0.5(3)
C37 C38 C39 C40 1.3(3)
C37 C38 C39 C42 -179.0(2)
C38 C39 C40 C41 -0.9(3)
C42 C39 C40 C41 179.5(2)
C39 C40 C41 C36 -0.5(3)
C37 C36 C41 C40 1.3(3)
N3 C36 C41 C40 -177.95(19)
C36 N3 C43 C48 -156.3(2)
Ti1 N3 C43 C48 18.2(3)
C36 N3 C43 C44 25.6(3)
Ti1 N3 C43 C44 -159.99(16)
C48 C43 C44 C45 0.8(3)
N3 C43 C44 C45 179.0(2)
C43 C44 C45 C46 0.6(4)
C44 C45 C46 C47 -1.4(4)
C44 C45 C46 C49 177.6(3)
C45 C46 C47 C48 1.1(4)
C49 C46 C47 C48 -178.0(3)
C46 C47 C48 C43 0.2(4)
C44 C43 C48 C47 -1.1(3)
N3 C43 C48 C47 -179.3(2)
N4 B1 C50 C51 -149.9(3)
C52 B1 C50 C51 32.5(4)
N4 B1 C52 C53 -0.7(5)
C50 B1 C52 C53 176.8(3)
C1S C2S C3S C4S 177.7(4)
C2S C3S C4S C5S -172.3(4)
C6S C7S C8S C9S -177.5(11)
C7S C8S C9S C10S 178.9(14)
